data_1526624
loop_
_publ_author_name
'Kim, J.S.'
'Cheon, C.-I.'
'Shim, H.-S.'
'Lee, C.H.'

_publ_section_title
;
 Crystal structure and phase transitions of Sr1+x Bi2+y Ta2 O9 ceramics
;
_journal_name_full 'Journal of the European Ceramic Society'
_journal_page_first 1295
_journal_page_last 1298
_journal_volume 21
_journal_year 2001
_chemical_formula_sum 'Bi2.01 O9 Sr0.9 Ta2'
_chemical_name_systematic '(Sr0.9 Bi0.09) Bi1.92 Ta2 O9'
_space_group_IT_number 36
_symmetry_space_group_name_Hall 'A -2 2a'
_symmetry_space_group_name_H-M 'A 21 a m'
_cell_angle_alpha 90
_cell_angle_beta 90
_cell_angle_gamma 90
_cell_formula_units_Z 4
_cell_length_a 5.522
_cell_length_b 5.524
_cell_length_c 25.026
_cell_volume 763.381
_citation_journal_id_ASTM JECSER
_cod_data_source_file Kim_JECSER_2001_1487.cif
_cod_data_source_block Bi2.01O9Sr0.9Ta2
_cod_original_cell_volume 763.3813
_cod_original_sg_symbol_Hall 'C 2c -2 (z,y,-x)'
_cod_database_code 1526624

loop_
_symmetry_equiv_pos_as_xyz
x,y,z
x+1/2,-y,-z
x,y,-z
x+1/2,-y,z
x,y+1/2,z+1/2
x+1/2,-y+1/2,-z+1/2
x,y+1/2,-z+1/2
x+1/2,-y+1/2,z+1/2

loop_
_atom_site_label
_atom_site_type_symbol
_atom_site_fract_x
_atom_site_fract_y
_atom_site_fract_z
_atom_site_occupancy
_atom_site_U_iso_or_equiv
O2 O-2 0.5219 0.699 0.34187 1 0.0
Sr1 Sr+2 0 0.2567 0 0.9 0.0
O1 O-2 0.5248 0.2892 0 1 0.0
Ta1 Ta+5 0.5104 0.748 0.41482 1 0.0
O4 O-2 0.7554 0.9867 0.06964 1 0.0
Bi2 Bi+3 0.4634 0.7764 0.19996 0.96 0.0
O3 O-2 0.7381 0.9923 0.25076 1 0.0
Bi1 Bi+3 0 0.2567 0 0.09 0.0
O5 O-2 0.7909 0.9807 0.58359 1 0.0
